data_4082860
loop_
_publ_author_name
'Wang, Zhao'
'Sun, Zheming'
'Hao, Xin-Qi'
'Niu, Jun-Long'
'Wei, Donghui'
'Tu, Tao'
'Gong, Jun-Fang'
'Song, Mao-Ping'

_publ_section_title
;
 Neutral and Cationic NCN Pincer Platinum(II) Complexes with
 1,3-Bis(benzimidazol-2&#x2032;-yl)benzene Ligands: Synthesis, Structures,
 and Their Photophysical Properties
;
_journal_issue 7
_journal_name_full Organometallics
_journal_page_first 1563
_journal_paper_doi 10.1021/om400946n
_journal_volume 33
_journal_year 2014
_chemical_formula_moiety '0.5(C39 H47 N6 O Pt), 0.5(C39 H41 N6 O Pt), C F3 O3 S'
_chemical_formula_sum 'C40 H47 F3 N6 O4 Pt S'
_chemical_formula_weight 959.99
_chemical_name_systematic
;
 ? 
;
_space_group_crystal_system monoclinic
_space_group_IT_number 14
_space_group_name_Hall '-P 2ybc'
_space_group_name_H-M_alt 'P 1 21/c 1'
_symmetry_space_group_name_Hall '-P 2ybc'
_symmetry_space_group_name_H-M 'P 1 21/c 1'
_atom_sites_solution_hydrogens geom
_atom_sites_solution_primary heavy
_atom_sites_solution_secondary difmap
_audit_creation_date 2013-05-28
_audit_creation_method
;
  Olex2 1.2
  (compiled Apr 23 2013 17:54:37, GUI svn.r4466)
;
_cell_angle_alpha 90.00
_cell_angle_beta 94.9563(16)
_cell_angle_gamma 90.00
_cell_formula_units_Z 8
_cell_length_a 15.9700(3)
_cell_length_b 27.9808(6)
_cell_length_c 19.4140(3)
_cell_measurement_reflns_used 11673
_cell_measurement_temperature 291(2)
_cell_measurement_theta_max 65.8510
_cell_measurement_theta_min 3.1790
_cell_volume 8642.8(3)
_computing_cell_refinement
;
CrysAlisPro, Agilent Technologies,
Version 1.171.36.28 (release 01-02-2013 CrysAlis171 .NET)
(compiled Feb  1 2013,16:14:44)
;
_computing_data_collection
;
CrysAlisPro, Agilent Technologies,
Version 1.171.36.28 (release 01-02-2013 CrysAlis171 .NET)
(compiled Feb  1 2013,16:14:44)
;
_computing_data_reduction
;
CrysAlisPro, Agilent Technologies,
Version 1.171.36.28 (release 01-02-2013 CrysAlis171 .NET)
(compiled Feb  1 2013,16:14:44)
;
_computing_molecular_graphics
;
O. V. Dolomanov, L. J. Bourhis, R. J. Gildea, J. A. K. Howard and H. Puschmann,
OLEX2: a complete structure solution, refinement and analysis program.
J. Appl. Cryst. (2009). 42, 339-341.
;
_computing_publication_material
;
O. V. Dolomanov, L. J. Bourhis, R. J. Gildea, J. A. K. Howard and H. Puschmann,
OLEX2: a complete structure solution, refinement and analysis program.
J. Appl. Cryst. (2009). 42, 339-341.
;
_computing_structure_refinement
;
SHELXL, G.M. Sheldrick, Acta Cryst.
(2008). A64, 112-122
;
_computing_structure_solution
;
SHELXS, G.M. Sheldrick, Acta Cryst.
(2008). A64, 112-122
;
_diffrn_ambient_temperature 291.15
_diffrn_detector_area_resol_mean 16.2312
_diffrn_measured_fraction_theta_full 0.9997
_diffrn_measured_fraction_theta_max 0.9997
_diffrn_measurement_details
;
  1 omega  -47.00  -21.00   1.0000    2.0000
omega____ theta____ kappa____ phi______ frames
    -        0.0000  -57.0000  -90.0000 26

  2 omega  -19.00    8.00   1.0000    2.0000
omega____ theta____ kappa____ phi______ frames
    -        0.0000  -57.0000  -90.0000 27

  3 omega   42.00   68.00   1.0000    2.0000
omega____ theta____ kappa____ phi______ frames
    -        0.0000   19.0000  -60.0000 26

  4 omega  -38.00   23.00   1.0000    2.0000
omega____ theta____ kappa____ phi______ frames
    -        0.0000   19.0000  -60.0000 61

  5 omega  -10.00   17.00   1.0000    2.0000
omega____ theta____ kappa____ phi______ frames
    -        0.0000   77.0000 -150.0000 27

  6 omega -115.00   30.00   1.0000   10.0000
omega____ theta____ kappa____ phi______ frames
    -      -42.5000    0.0000  120.0000 145

  7 omega  -47.00   23.00   1.0000   10.0000
omega____ theta____ kappa____ phi______ frames
    -      -42.5000   37.0000 -180.0000 70

  8 omega -118.00  -92.00   1.0000    5.0000
omega____ theta____ kappa____ phi______ frames
    -      -42.5000  178.0000    0.0000 26

  9 omega  -60.00    7.00   1.0000    5.0000
omega____ theta____ kappa____ phi______ frames
    -      -42.5000   57.0000   30.0000 67

 10 omega -103.00  -51.00   1.0000    5.0000
omega____ theta____ kappa____ phi______ frames
    -      -42.5000  178.0000  -90.0000 52

 11 omega  -70.00  -40.00   1.0000    5.0000
omega____ theta____ kappa____ phi______ frames
    -      -42.5000  178.0000    0.0000 30

 12 omega  -14.00   26.00   1.0000    5.0000
omega____ theta____ kappa____ phi______ frames
    -      -42.5000   61.0000  -60.0000 40

 13 omega  -13.00   57.00   1.0000    5.0000
omega____ theta____ kappa____ phi______ frames
    -       56.0000  -77.0000  -90.0000 70

 14 omega   25.00  113.00   1.0000    5.0000
omega____ theta____ kappa____ phi______ frames
    -       56.0000 -125.0000  120.0000 88

 15 omega   16.00   75.00   1.0000    5.0000
omega____ theta____ kappa____ phi______ frames
    -       56.0000  -57.0000  150.0000 59

 16 omega  134.00  161.00   1.0000    6.0000
omega____ theta____ kappa____ phi______ frames
    -      112.0000  111.0000   60.0000 27

 17 omega   45.00  103.00   1.0000    6.0000
omega____ theta____ kappa____ phi______ frames
    -      112.0000  -94.0000  -30.0000 58

 18 omega   41.00   93.00   1.0000    6.0000
omega____ theta____ kappa____ phi______ frames
    -      112.0000  -94.0000   60.0000 52

 19 omega   73.00  104.00   1.0000    6.0000
omega____ theta____ kappa____ phi______ frames
    -      112.0000  -94.0000   90.0000 31

 20 omega   66.00  116.00   1.0000    6.0000
omega____ theta____ kappa____ phi______ frames
    -      112.0000 -111.0000 -150.0000 50

 21 omega   46.00  146.00   1.0000    6.0000
omega____ theta____ kappa____ phi______ frames
    -      112.0000  -15.0000   90.0000 100

 22 omega   91.00  176.00   1.0000    6.0000
omega____ theta____ kappa____ phi______ frames
    -      112.0000   45.0000  120.0000 85

 23 omega   94.00  173.00   1.0000    6.0000
omega____ theta____ kappa____ phi______ frames
    -      112.0000   45.0000  -60.0000 79

 24 omega  125.00  151.00   1.0000    6.0000
omega____ theta____ kappa____ phi______ frames
    -      112.0000  178.0000   60.0000 26

 25 omega   41.00   90.00   1.0000    6.0000
omega____ theta____ kappa____ phi______ frames
    -      112.0000  -30.0000 -180.0000 49

 26 omega   43.00   77.00   1.0000    6.0000
omega____ theta____ kappa____ phi______ frames
    -      112.0000  -30.0000  -30.0000 34

 27 omega   45.00  134.00   1.0000    6.0000
omega____ theta____ kappa____ phi______ frames
    -      112.0000  -61.0000 -180.0000 89

 28 omega   43.00   88.00   1.0000    6.0000
omega____ theta____ kappa____ phi______ frames
    -      112.0000  -45.0000  120.0000 45

 29 omega   43.00   70.00   1.0000    6.0000
omega____ theta____ kappa____ phi______ frames
    -      112.0000  -30.0000    0.0000 27

 30 omega   42.00   92.00   1.0000    6.0000
omega____ theta____ kappa____ phi______ frames
    -      112.0000  -45.0000  -90.0000 50

 31 omega   44.00   76.00   1.0000    6.0000
omega____ theta____ kappa____ phi______ frames
    -      112.0000  -30.0000  -60.0000 32

 32 omega  125.00  178.00   1.0000    6.0000
omega____ theta____ kappa____ phi______ frames
    -      112.0000  111.0000  -90.0000 53

 33 omega   51.00   98.00   1.0000    6.0000
omega____ theta____ kappa____ phi______ frames
    -      112.0000  -45.0000   30.0000 47

 34 omega  101.00  127.00   1.0000    6.0000
omega____ theta____ kappa____ phi______ frames
    -      112.0000 -140.0000   81.0000 26

 35 omega   61.00   91.00   1.0000    6.0000
omega____ theta____ kappa____ phi______ frames
    -      112.0000 -140.0000   81.0000 30

 36 omega  -70.00   26.00   1.0000    2.0000
omega____ theta____ kappa____ phi______ frames
    -        0.0000  -77.0000   30.0000 96

 37 omega  -77.00  -52.00   1.0000    2.0000
omega____ theta____ kappa____ phi______ frames
    -        0.0000  178.0000 -150.0000 25
;
_diffrn_measurement_device_type 'Xcalibur, Eos, Gemini'
_diffrn_measurement_method '\w scans'
_diffrn_orient_matrix_UB_11 0.0893900000
_diffrn_orient_matrix_UB_12 -0.0201143000
_diffrn_orient_matrix_UB_13 -0.0033073000
_diffrn_orient_matrix_UB_21 0.0345093000
_diffrn_orient_matrix_UB_22 0.0512065000
_diffrn_orient_matrix_UB_23 -0.0048019000
_diffrn_orient_matrix_UB_31 0.0141951000
_diffrn_orient_matrix_UB_32 0.0022723000
_diffrn_orient_matrix_UB_33 0.0794457000
_diffrn_radiation_monochromator graphite
_diffrn_radiation_type 'Cu K\a'
_diffrn_radiation_wavelength 1.5418
_diffrn_reflns_av_R_equivalents 0.0000
_diffrn_reflns_av_unetI/netI 0.0494
_diffrn_reflns_limit_h_max 19
_diffrn_reflns_limit_h_min -19
_diffrn_reflns_limit_k_max 33
_diffrn_reflns_limit_k_min 0
_diffrn_reflns_limit_l_max 23
_diffrn_reflns_limit_l_min 0
_diffrn_reflns_number 15415
_diffrn_reflns_theta_full 67.06
_diffrn_reflns_theta_max 67.06
_diffrn_reflns_theta_min 3.16
_diffrn_source 'Enhance (Cu) X-ray Source'
_exptl_absorpt_coefficient_mu 7.011
_exptl_absorpt_correction_T_max 1.00000
_exptl_absorpt_correction_T_min 0.43088
_exptl_absorpt_correction_type multi-scan
_exptl_absorpt_process_details
;
CrysAlisPro, Agilent Technologies,
Version 1.171.36.28 (release 01-02-2013 CrysAlis171 .NET)
(compiled Feb  1 2013,16:14:44)
Empirical absorption correction using spherical harmonics,
 implemented in SCALE3 ABSPACK scaling algorithm.
;
_exptl_crystal_colour
;
;
_exptl_crystal_density_diffrn 1.476
_exptl_crystal_density_method 'not measured'
_exptl_crystal_description
;
;
_exptl_crystal_F_000 3856
_exptl_crystal_size_max 0.2
_exptl_crystal_size_mid 0.2
_exptl_crystal_size_min 0.16
_refine_diff_density_max 1.184
_refine_diff_density_min -1.064
_refine_diff_density_rms 0.091
_refine_ls_extinction_method none
_refine_ls_goodness_of_fit_ref 1.074
_refine_ls_hydrogen_treatment constr
_refine_ls_matrix_type full
_refine_ls_number_parameters 968
_refine_ls_number_reflns 15415
_refine_ls_number_restraints 46
_refine_ls_restrained_S_all 1.078
_refine_ls_R_factor_all 0.0786
_refine_ls_R_factor_gt 0.0521
_refine_ls_shift/su_max 0.001
_refine_ls_shift/su_mean 0.000
_refine_ls_structure_factor_coef Fsqd
_refine_ls_weighting_details 'calc w=1/[\s^2^(Fo^2^)+(0.0740P)^2^+0.0000P] where P=(Fo^2^+2Fc^2^)/3'
_refine_ls_weighting_scheme calc
_refine_ls_wR_factor_gt 0.1374
_refine_ls_wR_factor_ref 0.1519
_reflns_number_gt 10683
_reflns_number_total 15415
_reflns_threshold_expression >2sigma(I)
_cod_data_source_file om400946n_si_002.cif
_cod_data_source_block complex-12
_cod_depositor_comments 'Adding full bibliography for 4082860.cif.'
_cod_database_code 4082860
_chemical_oxdiff_formula C20H20N4OPt1
_reflns_odcompleteness_completeness 99.97
_reflns_odcompleteness_iscentric 1
_reflns_odcompleteness_theta 66.97
_olex2_refinement_description
;
1. Fixed Uiso
 At 1.2 times of:
  All C(H) groups, All C(H,H) groups
 At 1.5 times of:
  All C(H,H,H) groups
2. Restrained distances
 C9'-C10'
 1.52 with sigma of 0.02
 C10'-C11'
 1.52 with sigma of 0.02
 O1'-C9'
 1.52 with sigma of 0.02
 C9'-C10'
 1.52 with sigma of 0.02
 C10'-C11'
 1.52 with sigma of 0.02
 S1'-C40'
 1.75 with sigma of 0.02
 C40'-F1'
 1.3 with sigma of 0.02
 C40'-F2'A
 1.3 with sigma of 0.02
 C40'-F2'
 1.3 with sigma of 0.02
 C40'-F1'A
 1.3 with sigma of 0.02
 C40'-F3'
 1.3 with sigma of 0.02
 C40'-F3'A
 1.3 with sigma of 0.02
 C12-C11
 1.5 with sigma of 0.02
 C31'-C32'
 1.5 with sigma of 0.02
 C12'-C11'
 1.5 with sigma of 0.02
 C11'-C9'
 2.1 with sigma of 0.02
3. Uiso/Uaniso restraints and constraints
: with sigma of 0.01 and sigma for terminal atoms of 0.02
Uanis(C22') \\sim Ueq, Uanis(C21') \\sim Ueq: with sigma of 0.01 and sigma for terminal atoms of 0.02
Uanis(C31') \\sim Ueq, Uanis(C32') \\sim Ueq: with sigma of 0.01 and sigma for terminal atoms of 0.02
Uanis(C32') \\sim Ueq: with sigma of 0.02 and sigma for terminal atoms of 0.02
Uiso(F2') = Uiso(F2'A)
Uiso(F1') = Uiso(F1'A)
Uiso(F3') = Uiso(F3'A)
Uiso(C12') = Uiso(C11')
4. Others
 Sof(F1'A)=Sof(F2'A)=Sof(F3'A)=1-FVAR(1)
 Sof(F1')=Sof(F2')=Sof(F3')=FVAR(1)
5.a Secondary CH2 refined with riding coordinates:
 C9(H9A,H9B), C9'(H9'A,H9'B), C10(H10A,H10B), C10'(H10C,H10D), C11(H11A,H11B),
 C11'(H11C,H11D), C19(H19A,H19B), C19'(H19C,H19D), C20(H20A,H20B), C20'(H20C,
 H20D), C21(H21A,H21B), C21'(H21C,H21D), C29(H29A,H29B), C29'(H29C,H29D),
 C30(H30A,H30B), C30'(H30C,H30D), C31(H31A,H31B), C31'(H31C,H31D)
5.b Aromatic/amide H refined with riding coordinates:
 C3(H3), C3'(H3'), C5(H5), C5'(H5'), C15(H15), C15'(H15'), C16(H16),
 C16'(H16'), C17(H17), C17'(H17'), C18(H18), C18'(H18'), C25(H25), C25'(H25'),
 C26(H26), C26'(H26'), C27(H27), C27'(H27'), C28(H28), C28'(H28'), C33(H33),
 C33'(H33'), C34(H34), C34'(H34'), C36(H36), C36'(H36'), C37(H37), C37'(H37')
5.c Idealised Me refined as rotating group:
 C12(H12A,H12B,H12C), C22(H22A,H22B,H22C), C22'(H22D,H22E,H22F), C32(H32A,H32B,
 H32C), C38(H38A,H38B,H38C), C38'(H38D,H38E,H38F), C39(H39A,H39B,H39C),
 C39'(H39D,H39E,H39F)
;

loop_
_space_group_symop_id
_space_group_symop_operation_xyz
1 'x, y, z'
2 '-x, y+1/2, -z+1/2'
3 '-x, -y, -z'
4 'x, -y-1/2, z-1/2'

loop_
_atom_site_label
_atom_site_type_symbol
_atom_site_fract_x
_atom_site_fract_y
_atom_site_fract_z
_atom_site_U_iso_or_equiv
_atom_site_adp_type
_atom_site_occupancy
_atom_site_symmetry_multiplicity
_atom_site_calc_flag
_atom_site_refinement_flags
_atom_site_disorder_assembly
_atom_site_disorder_group
Pt1 Pt 0.688958(19) 0.537756(11) 0.345381(15) 0.06371(11) Uani 1 1 d . . .
Pt2 Pt 0.34382(2) 0.547080(11) 0.815836(16) 0.06931(12) Uani 1 1 d . . .
S1 S 0.81365(14) 0.52159(10) 0.71243(15) 0.1010(7) Uani 1 1 d . . .
S1' S 0.4808(2) 0.75306(10) 0.48972(14) 0.1238(10) Uani 1 1 d D A .
F1 F 0.7367(10) 0.5318(4) 0.8205(6) 0.268(8) Uani 1 1 d . . .
F1' F 0.6295(9) 0.7550(5) 0.5536(7) 0.165(4) Uiso 0.585(8) 1 d PD A 1
F1'A F 0.5098(12) 0.7126(7) 0.6072(10) 0.165(4) Uiso 0.415(8) 1 d PD A 2
F2 F 0.7649(6) 0.4608(3) 0.8013(5) 0.184(4) Uani 1 1 d . . .
F2' F 0.5710(16) 0.6950(7) 0.5751(13) 0.266(8) Uiso 0.585(8) 1 d PD A 1
F2'A F 0.606(2) 0.7086(11) 0.5437(17) 0.266(8) Uiso 0.415(8) 1 d PD A 2
F3 F 0.6659(5) 0.4934(4) 0.7417(5) 0.208(4) Uani 1 1 d . . .
F3' F 0.5344(12) 0.7620(6) 0.6200(9) 0.194(5) Uiso 0.585(8) 1 d PD A 1
F3'A F 0.5547(17) 0.7821(8) 0.6034(12) 0.194(5) Uiso 0.415(8) 1 d PD A 2
O1 O 0.9966(3) 0.42532(19) 0.4563(3) 0.0842(15) Uani 1 1 d . . .
O1' O 0.0294(5) 0.4424(3) 0.8841(6) 0.175(4) Uani 1 1 d D . .
O2 O 0.7804(6) 0.5651(3) 0.6903(5) 0.176(4) Uani 1 1 d . . .
O2' O 0.4043(10) 0.7370(6) 0.5120(9) 0.328(11) Uani 1 1 d . . .
O3 O 0.8085(6) 0.4847(3) 0.6592(5) 0.174(4) Uani 1 1 d . . .
O3' O 0.4847(8) 0.8009(3) 0.4795(5) 0.220(5) Uani 1 1 d . . .
O4 O 0.8936(5) 0.5198(4) 0.7450(5) 0.175(4) Uani 1 1 d . . .
O4' O 0.4935(14) 0.7235(6) 0.4435(7) 0.358(12) Uani 1 1 d . . .
N1 N 0.7793(4) 0.5756(2) 0.3019(3) 0.0692(15) Uani 1 1 d . . .
N1' N 0.3929(4) 0.4949(2) 0.8803(3) 0.0667(14) Uani 1 1 d . . .
N2 N 0.9147(4) 0.5880(2) 0.2902(3) 0.0767(17) Uani 1 1 d . . .
N2' N 0.3745(4) 0.4287(2) 0.9388(3) 0.0768(17) Uani 1 1 d . . .
N3 N 0.6354(3) 0.4872(2) 0.4019(3) 0.0634(14) Uani 1 1 d . . .
N3' N 0.2575(4) 0.5860(2) 0.7587(3) 0.0796(18) Uani 1 1 d . . .
N4 N 0.6503(3) 0.4211(2) 0.4648(3) 0.0660(14) Uani 1 1 d . . .
N4' N 0.1235(5) 0.6029(2) 0.7298(4) 0.093(2) Uani 1 1 d . . .
N5 N 0.5844(3) 0.58018(19) 0.3110(3) 0.0615(13) Uani 1 1 d . . .
N5' N 0.4513(4) 0.5887(2) 0.7979(3) 0.0664(14) Uani 1 1 d . . .
N6 N 0.4104(4) 0.6798(2) 0.2230(3) 0.0787(17) Uani 1 1 d . . .
N6' N 0.6448(5) 0.6828(3) 0.7572(4) 0.094(2) Uani 1 1 d . . .
C1 C 0.7886(4) 0.5023(2) 0.3798(3) 0.0624(17) Uani 1 1 d . . .
C1' C 0.2428(5) 0.5139(3) 0.8350(4) 0.0728(19) Uani 1 1 d . . .
C2 C 0.8669(4) 0.5181(3) 0.3627(4) 0.0665(17) Uani 1 1 d . . .
C2' C 0.2476(5) 0.4739(3) 0.8783(4) 0.076(2) Uani 1 1 d . . .
C3 C 0.9396(4) 0.4930(3) 0.3881(4) 0.0721(19) Uani 1 1 d . . .
H3 H 0.9925 0.5029 0.3773 0.087 Uiso 1 1 calc R . .
C3' C 0.1755(6) 0.4505(3) 0.8949(5) 0.100(3) Uani 1 1 d . . .
H3' H 0.1785 0.4236 0.9233 0.119 Uiso 1 1 calc R . .
C4 C 0.9310(5) 0.4532(3) 0.4296(4) 0.0688(19) Uani 1 1 d . . .
C4' C 0.0991(6) 0.4682(4) 0.8678(6) 0.106(3) Uani 1 1 d . . .
C5 C 0.8525(4) 0.4378(2) 0.4473(4) 0.0675(18) Uani 1 1 d . . .
H5 H 0.8484 0.4114 0.4759 0.081 Uiso 1 1 calc R . .
C5' C 0.0915(5) 0.5091(3) 0.8259(5) 0.102(3) Uani 1 1 d . . .
H5' H 0.0391 0.5208 0.8094 0.122 Uiso 1 1 calc R . .
C6 C 0.7795(5) 0.4622(2) 0.4215(4) 0.0652(17) Uani 1 1 d . . .
C6' C 0.1646(5) 0.5315(3) 0.8100(5) 0.079(2) Uani 1 1 d . . .
C7 C 0.8581(4) 0.5601(3) 0.3196(4) 0.0693(19) Uani 1 1 d . . .
C7' C 0.3365(5) 0.4646(3) 0.9007(4) 0.073(2) Uani 1 1 d . . .
C8 C 0.6899(4) 0.4549(2) 0.4319(4) 0.0637(17) Uani 1 1 d . . .
C8' C 0.1769(5) 0.5734(3) 0.7672(5) 0.083(2) Uani 1 1 d . . .
C9 C 1.0813(5) 0.4412(3) 0.4457(5) 0.084(2) Uani 1 1 d . . .
H9A H 1.0917 0.4725 0.4660 0.101 Uiso 1 1 calc R . .
H9B H 1.0886 0.4431 0.3967 0.101 Uiso 1 1 calc R . .
C9' C -0.0516(15) 0.4623(8) 0.9038(15) 0.360(17) Uiso 1 1 d D . .
H9'A H -0.0870 0.4672 0.8612 0.432 Uiso 1 1 calc R . .
H9'B H -0.0394 0.4937 0.9233 0.432 Uiso 1 1 calc R . .
C10 C 1.1417(5) 0.4047(3) 0.4805(5) 0.105(3) Uani 1 1 d . . .
H10A H 1.1983 0.4175 0.4828 0.126 Uiso 1 1 calc R . .
H10B H 1.1274 0.3996 0.5275 0.126 Uiso 1 1 calc R . .
C10' C -0.1061(18) 0.4360(10) 0.9542(13) 0.341(14) Uiso 1 1 d D . .
H10C H -0.0822 0.4363 1.0019 0.409 Uiso 1 1 calc R . .
H10D H -0.1643 0.4465 0.9509 0.409 Uiso 1 1 calc R . .
C11 C 1.1402(6) 0.3587(4) 0.4445(6) 0.125(4) Uani 1 1 d D . .
H11A H 1.1592 0.3633 0.3988 0.150 Uiso 1 1 calc R . .
H11B H 1.0829 0.3470 0.4388 0.150 Uiso 1 1 calc R . .
C11' C -0.093(3) 0.3894(9) 0.917(2) 0.57(2) Uiso 1 1 d D . .
H11C H -0.0344 0.3803 0.9171 0.686 Uiso 1 1 calc R . .
H11D H -0.1213 0.3880 0.8710 0.686 Uiso 1 1 calc R . .
C12 C 1.1962(10) 0.3209(5) 0.4836(8) 0.213(8) Uani 1 1 d D . .
H12A H 1.2540 0.3305 0.4845 0.319 Uiso 1 1 calc R . .
H12B H 1.1889 0.2907 0.4606 0.319 Uiso 1 1 calc R . .
H12C H 1.1806 0.3181 0.5301 0.319 Uiso 1 1 calc R . .
C12' C -0.140(3) 0.3631(17) 0.973(2) 0.57(2) Uiso 1 1 d D . .
C13 C 0.8702(5) 0.6234(3) 0.2520(4) 0.079(2) Uani 1 1 d . . .
C13' C 0.4585(6) 0.4381(3) 0.9460(4) 0.079(2) Uani 1 1 d . . .
C14 C 0.7844(5) 0.6147(3) 0.2586(4) 0.0726(19) Uani 1 1 d . . .
C14' C 0.4706(5) 0.4800(3) 0.9085(4) 0.0703(19) Uani 1 1 d . . .
C15 C 0.7227(5) 0.6430(3) 0.2240(4) 0.075(2) Uani 1 1 d . . .
H15 H 0.6658 0.6376 0.2280 0.090 Uiso 1 1 calc R . .
C15' C 0.5501(5) 0.4983(3) 0.9046(4) 0.077(2) Uani 1 1 d . . .
H15' H 0.5581 0.5261 0.8798 0.092 Uiso 1 1 calc R . .
C16 C 0.7496(6) 0.6794(3) 0.1835(4) 0.088(2) Uani 1 1 d . . .
H16 H 0.7099 0.6989 0.1597 0.106 Uiso 1 1 calc R . .
C16' C 0.6186(6) 0.4744(3) 0.9386(4) 0.092(3) Uani 1 1 d . . .
H16' H 0.6726 0.4865 0.9365 0.111 Uiso 1 1 calc R . .
C17 C 0.8369(6) 0.6881(3) 0.1770(5) 0.099(3) Uani 1 1 d . . .
H17 H 0.8530 0.7132 0.1496 0.118 Uiso 1 1 calc R . .
C17' C 0.6069(6) 0.4327(4) 0.9753(5) 0.091(3) Uani 1 1 d . . .
H17' H 0.6531 0.4173 0.9977 0.109 Uiso 1 1 calc R . .
C18 C 0.8967(6) 0.6596(3) 0.2110(4) 0.091(2) Uani 1 1 d . . .
H18 H 0.9536 0.6645 0.2065 0.109 Uiso 1 1 calc R . .
C18' C 0.5286(6) 0.4142(3) 0.9789(4) 0.087(2) Uani 1 1 d . . .
H18' H 0.5215 0.3860 1.0030 0.104 Uiso 1 1 calc R . .
C19 C 1.0081(5) 0.5866(3) 0.3033(5) 0.087(2) Uani 1 1 d . . .
H19A H 1.0329 0.6040 0.2670 0.104 Uiso 1 1 calc R . .
H19B H 1.0269 0.5537 0.3018 0.104 Uiso 1 1 calc R . .
C19' C 0.3343(6) 0.3870(3) 0.9674(4) 0.086(2) Uani 1 1 d . . .
H19C H 0.3743 0.3609 0.9715 0.103 Uiso 1 1 calc R . .
H19D H 0.2873 0.3772 0.9356 0.103 Uiso 1 1 calc R . .
C20 C 1.0379(5) 0.6079(3) 0.3721(5) 0.088(2) Uani 1 1 d . . .
H20A H 1.0102 0.5917 0.4081 0.105 Uiso 1 1 calc R . .
H20B H 1.0979 0.6024 0.3809 0.105 Uiso 1 1 calc R . .
C20' C 0.3029(7) 0.3966(4) 1.0379(5) 0.110(3) Uani 1 1 d . . .
H20C H 0.3502 0.4064 1.0694 0.131 Uiso 1 1 calc R . .
H20D H 0.2636 0.4231 1.0336 0.131 Uiso 1 1 calc R . .
C21 C 1.0214(7) 0.6599(4) 0.3765(5) 0.114(3) Uani 1 1 d . . .
H21A H 0.9616 0.6655 0.3664 0.137 Uiso 1 1 calc R . .
H21B H 1.0503 0.6762 0.3412 0.137 Uiso 1 1 calc R . .
C21' C 0.2615(9) 0.3559(5) 1.0683(7) 0.159(5) Uani 1 1 d U . .
H21C H 0.2995 0.3288 1.0689 0.191 Uiso 1 1 calc R . .
H21D H 0.2539 0.3637 1.1161 0.191 Uiso 1 1 calc R . .
C22 C 1.0503(8) 0.6828(4) 0.4492(6) 0.135(4) Uani 1 1 d . . .
H22A H 1.0162 0.6704 0.4834 0.203 Uiso 1 1 calc R . .
H22B H 1.0441 0.7169 0.4465 0.203 Uiso 1 1 calc R . .
H22C H 1.1081 0.6749 0.4616 0.203 Uiso 1 1 calc R . .
C22' C 0.1811(13) 0.3409(7) 1.0353(10) 0.257(9) Uani 1 1 d U . .
H22D H 0.1373 0.3601 1.0520 0.386 Uiso 1 1 calc R . .
H22E H 0.1717 0.3079 1.0459 0.386 Uiso 1 1 calc R . .
H22F H 0.1810 0.3447 0.9862 0.386 Uiso 1 1 calc R . .
C23 C 0.5647(4) 0.4319(3) 0.4564(4) 0.0680(18) Uani 1 1 d . . .
C23' C 0.1689(6) 0.6358(3) 0.6954(4) 0.085(2) Uani 1 1 d . . .
C24 C 0.5566(5) 0.4729(3) 0.4171(4) 0.0665(18) Uani 1 1 d . . .
C24' C 0.2544(6) 0.6242(3) 0.7117(4) 0.080(2) Uani 1 1 d . . .
C25 C 0.4783(4) 0.4935(3) 0.4002(4) 0.0709(19) Uani 1 1 d . . .
H25 H 0.4724 0.5215 0.3745 0.085 Uiso 1 1 calc R . .
C25' C 0.3170(6) 0.6493(3) 0.6849(4) 0.087(2) Uani 1 1 d . . .
H25' H 0.3732 0.6421 0.6973 0.104 Uiso 1 1 calc R . .
C26 C 0.4096(5) 0.4701(3) 0.4233(5) 0.086(2) Uani 1 1 d . . .
H26 H 0.3561 0.4826 0.4124 0.103 Uiso 1 1 calc R . .
C26' C 0.2948(7) 0.6852(3) 0.6392(5) 0.098(3) Uani 1 1 d . . .
H26' H 0.3364 0.7022 0.6191 0.117 Uiso 1 1 calc R . .
C27 C 0.4185(5) 0.4291(3) 0.4620(4) 0.085(2) Uani 1 1 d . . .
H27 H 0.3708 0.4150 0.4775 0.102 Uiso 1 1 calc R . .
C27' C 0.2102(8) 0.6967(3) 0.6222(5) 0.109(3) Uani 1 1 d . . .
H27' H 0.1971 0.7221 0.5922 0.131 Uiso 1 1 calc R . .
C28 C 0.4952(5) 0.4080(3) 0.4789(4) 0.075(2) Uani 1 1 d . . .
H28 H 0.5006 0.3796 0.5037 0.090 Uiso 1 1 calc R . .
C28' C 0.1466(7) 0.6721(3) 0.6481(5) 0.103(3) Uani 1 1 d . . .
H28' H 0.0906 0.6791 0.6349 0.124 Uiso 1 1 calc R . .
C29 C 0.6844(5) 0.3806(3) 0.5062(4) 0.0731(19) Uani 1 1 d . . .
H29A H 0.7368 0.3705 0.4888 0.088 Uiso 1 1 calc R . .
H29B H 0.6453 0.3541 0.5008 0.088 Uiso 1 1 calc R . .
C29' C 0.0317(6) 0.6035(4) 0.7306(6) 0.117(4) Uani 1 1 d . . .
H29C H 0.0120 0.5707 0.7295 0.140 Uiso 1 1 calc R . .
H29D H 0.0080 0.6188 0.6885 0.140 Uiso 1 1 calc R . .
C30 C 0.7000(5) 0.3925(3) 0.5809(4) 0.086(2) Uani 1 1 d . . .
H30A H 0.6489 0.4051 0.5974 0.104 Uiso 1 1 calc R . .
H30B H 0.7428 0.4171 0.5867 0.104 Uiso 1 1 calc R . .
C30' C -0.0024(9) 0.6282(5) 0.7912(9) 0.177(6) Uani 1 1 d . . .
H30C H -0.0624 0.6221 0.7879 0.212 Uiso 1 1 calc R . .
H30D H 0.0214 0.6120 0.8325 0.212 Uiso 1 1 calc R . .
C31 C 0.7282(6) 0.3494(4) 0.6235(5) 0.107(3) Uani 1 1 d . . .
H31A H 0.7748 0.3343 0.6032 0.129 Uiso 1 1 calc R . .
H31B H 0.6825 0.3266 0.6227 0.129 Uiso 1 1 calc R . .
C31' C 0.0086(17) 0.6779(10) 0.8031(15) 0.328(14) Uani 1 1 d DU . .
H31C H 0.0560 0.6891 0.7795 0.394 Uiso 1 1 calc R . .
H31D H 0.0211 0.6835 0.8522 0.394 Uiso 1 1 calc R . .
C32 C 0.7550(7) 0.3628(5) 0.6976(5) 0.150(5) Uani 1 1 d . . .
H32A H 0.8005 0.3853 0.6985 0.225 Uiso 1 1 calc R . .
H32B H 0.7733 0.3347 0.7229 0.225 Uiso 1 1 calc R . .
H32C H 0.7085 0.3769 0.7183 0.225 Uiso 1 1 calc R . .
C32' C -0.0667(19) 0.7051(10) 0.7784(16) 0.348(14) Uani 1 1 d DU . .
C33 C 0.5697(4) 0.6222(2) 0.3412(3) 0.0647(17) Uani 1 1 d . . .
H33 H 0.6003 0.6290 0.3830 0.078 Uiso 1 1 calc R . .
C33' C 0.5062(5) 0.5792(3) 0.7499(4) 0.080(2) Uani 1 1 d . . .
H33' H 0.4990 0.5508 0.7250 0.096 Uiso 1 1 calc R . .
C34 C 0.5127(4) 0.6558(3) 0.3150(4) 0.0685(18) Uani 1 1 d . . .
H34 H 0.5057 0.6841 0.3388 0.082 Uiso 1 1 calc R . .
C34' C 0.5709(6) 0.6082(3) 0.7357(4) 0.086(2) Uani 1 1 d . . .
H34' H 0.6071 0.5990 0.7030 0.103 Uiso 1 1 calc R . .
C35 C 0.4651(4) 0.6469(3) 0.2516(4) 0.0670(18) Uani 1 1 d . . .
C35' C 0.5831(5) 0.6519(3) 0.7704(4) 0.077(2) Uani 1 1 d . . .
C36 C 0.4773(4) 0.6021(3) 0.2215(3) 0.0682(18) Uani 1 1 d . . .
H36 H 0.4458 0.5933 0.1809 0.082 Uiso 1 1 calc R . .
C36' C 0.5268(5) 0.6610(3) 0.8212(4) 0.077(2) Uani 1 1 d . . .
H36' H 0.5327 0.6890 0.8470 0.092 Uiso 1 1 calc R . .
C37 C 0.5360(5) 0.5713(3) 0.2522(4) 0.0710(19) Uani 1 1 d . . .
H37 H 0.5428 0.5420 0.2308 0.085 Uiso 1 1 calc R . .
C37' C 0.4654(5) 0.6305(3) 0.8331(4) 0.0691(18) Uani 1 1 d . . .
H37' H 0.4304 0.6382 0.8673 0.083 Uiso 1 1 calc R . .
C38 C 0.4035(6) 0.7267(3) 0.2522(5) 0.101(3) Uani 1 1 d . . .
H38A H 0.3936 0.7240 0.3001 0.152 Uiso 1 1 calc R . .
H38B H 0.3575 0.7435 0.2279 0.152 Uiso 1 1 calc R . .
H38C H 0.4547 0.7441 0.2481 0.152 Uiso 1 1 calc R . .
C38' C 0.7034(7) 0.6712(4) 0.7076(6) 0.131(4) Uani 1 1 d . . .
H38D H 0.7382 0.6450 0.7245 0.197 Uiso 1 1 calc R . .
H38E H 0.7380 0.6985 0.7005 0.197 Uiso 1 1 calc R . .
H38F H 0.6732 0.6624 0.6646 0.197 Uiso 1 1 calc R . .
C39 C 0.3647(6) 0.6696(3) 0.1558(5) 0.103(3) Uani 1 1 d . . .
H39A H 0.4022 0.6726 0.1200 0.155 Uiso 1 1 calc R . .
H39B H 0.3192 0.6918 0.1475 0.155 Uiso 1 1 calc R . .
H39C H 0.3428 0.6376 0.1558 0.155 Uiso 1 1 calc R . .
C39' C 0.6525(6) 0.7285(3) 0.7899(5) 0.110(3) Uani 1 1 d . . .
H39D H 0.6194 0.7514 0.7628 0.166 Uiso 1 1 calc R . .
H39E H 0.7103 0.7382 0.7937 0.166 Uiso 1 1 calc R . .
H39F H 0.6329 0.7265 0.8352 0.166 Uiso 1 1 calc R . .
C40 C 0.7417(8) 0.5006(5) 0.7722(8) 0.133(4) Uani 1 1 d . . .
C40' C 0.5534(11) 0.7413(6) 0.5663(8) 0.200(7) Uiso 1 1 d D . .

loop_
_atom_site_aniso_label
_atom_site_aniso_U_11
_atom_site_aniso_U_22
_atom_site_aniso_U_33
_atom_site_aniso_U_23
_atom_site_aniso_U_13
_atom_site_aniso_U_12
Pt1 0.05894(18) 0.0703(2) 0.06143(18) 0.00332(14) 0.00249(13) 0.00988(13)
Pt2 0.0714(2) 0.0686(2) 0.0660(2) -0.00521(14) -0.00529(15) -0.00487(14)
S1 0.0659(13) 0.1041(17) 0.134(2) 0.0158(16) 0.0128(13) 0.0010(12)
S1' 0.195(3) 0.0852(16) 0.0879(17) -0.0017(13) -0.0052(19) -0.0270(18)
F1 0.44(2) 0.201(10) 0.189(10) -0.050(7) 0.175(12) -0.074(10)
F2 0.168(8) 0.204(8) 0.182(8) 0.092(6) 0.023(6) -0.005(6)
F3 0.086(5) 0.304(12) 0.235(9) 0.092(9) 0.025(5) -0.023(6)
O1 0.056(3) 0.086(4) 0.112(4) 0.030(3) 0.014(3) 0.014(3)
O1' 0.065(5) 0.165(7) 0.294(13) 0.030(7) 0.014(6) -0.031(5)
O2 0.168(8) 0.137(6) 0.238(10) 0.086(7) 0.098(7) 0.078(6)
O2' 0.253(15) 0.38(2) 0.331(18) 0.171(17) -0.103(13) -0.207(16)
O3 0.229(11) 0.145(7) 0.152(8) -0.042(6) 0.046(7) -0.041(7)
O3' 0.372(16) 0.089(6) 0.189(10) 0.047(6) -0.034(9) -0.052(8)
O4 0.086(5) 0.227(9) 0.207(9) 0.065(8) -0.017(6) -0.036(6)
O4' 0.56(3) 0.314(17) 0.180(11) -0.169(12) -0.050(15) 0.132(19)
N1 0.066(4) 0.071(4) 0.073(4) 0.013(3) 0.017(3) 0.006(3)
N1' 0.076(4) 0.062(3) 0.062(3) 0.007(3) 0.003(3) 0.002(3)
N2 0.072(4) 0.081(4) 0.078(4) 0.019(3) 0.010(3) 0.011(3)
N2' 0.081(4) 0.071(4) 0.076(4) 0.000(3) -0.002(3) 0.001(3)
N3 0.061(3) 0.071(4) 0.058(3) -0.005(3) 0.000(3) 0.006(3)
N3' 0.077(4) 0.064(4) 0.093(5) -0.005(3) -0.018(3) -0.012(3)
N4 0.060(3) 0.067(4) 0.071(4) 0.003(3) 0.005(3) -0.001(3)
N4' 0.084(5) 0.078(4) 0.112(6) -0.006(4) -0.030(4) 0.005(4)
N5 0.058(3) 0.065(3) 0.061(3) -0.001(3) 0.003(3) 0.006(3)
N5' 0.063(3) 0.069(4) 0.067(4) -0.005(3) 0.008(3) -0.010(3)
N6 0.081(4) 0.072(4) 0.082(4) 0.008(3) -0.004(3) 0.017(3)
N6' 0.095(5) 0.082(5) 0.108(6) 0.017(4) 0.035(4) -0.004(4)
C1 0.056(4) 0.070(4) 0.061(4) 0.005(3) 0.000(3) 0.013(3)
C1' 0.071(5) 0.076(5) 0.069(4) -0.015(4) -0.006(4) 0.000(4)
C2 0.060(4) 0.071(4) 0.069(4) -0.001(3) 0.006(3) 0.006(3)
C2' 0.073(5) 0.070(5) 0.083(5) 0.003(4) -0.003(4) -0.008(4)
C3 0.052(4) 0.077(5) 0.088(5) 0.015(4) 0.010(4) 0.002(3)
C3' 0.078(6) 0.102(7) 0.116(8) 0.022(5) -0.006(5) -0.014(5)
C4 0.055(4) 0.077(5) 0.074(5) 0.011(4) 0.006(3) 0.008(3)
C4' 0.069(6) 0.107(7) 0.141(9) 0.015(6) -0.003(6) -0.003(5)
C5 0.067(4) 0.062(4) 0.073(5) 0.009(3) 0.002(4) 0.004(3)
C5' 0.065(5) 0.088(6) 0.146(9) 0.014(6) -0.021(5) -0.002(4)
C6 0.065(4) 0.061(4) 0.069(4) 0.004(3) 0.001(3) 0.009(3)
C6' 0.063(5) 0.069(5) 0.103(6) 0.000(4) -0.007(4) -0.001(4)
C7 0.055(4) 0.073(5) 0.081(5) 0.017(4) 0.010(4) 0.010(3)
C7' 0.083(5) 0.064(4) 0.070(5) -0.001(4) -0.009(4) -0.005(4)
C8 0.060(4) 0.065(4) 0.065(4) 0.003(3) -0.003(3) 0.000(3)
C8' 0.065(5) 0.077(5) 0.103(6) -0.006(5) -0.018(4) 0.002(4)
C9 0.069(5) 0.087(5) 0.098(6) 0.006(5) 0.012(4) 0.006(4)
C10 0.069(6) 0.108(7) 0.138(9) 0.016(6) 0.000(5) 0.014(5)
C11 0.099(8) 0.125(9) 0.155(10) 0.012(8) 0.033(7) 0.038(7)
C12 0.197(15) 0.191(14) 0.257(18) 0.093(13) 0.062(13) 0.120(12)
C13 0.078(5) 0.085(5) 0.076(5) 0.023(4) 0.013(4) 0.014(4)
C13' 0.090(6) 0.079(5) 0.065(5) -0.008(4) -0.004(4) 0.011(4)
C14 0.077(5) 0.075(5) 0.066(4) 0.009(4) 0.005(4) 0.012(4)
C14' 0.073(5) 0.076(5) 0.060(4) -0.011(4) -0.005(4) 0.005(4)
C15 0.075(5) 0.078(5) 0.072(5) 0.010(4) 0.006(4) 0.015(4)
C15' 0.079(5) 0.085(5) 0.065(5) -0.011(4) 0.002(4) 0.002(4)
C16 0.114(7) 0.076(5) 0.074(5) 0.016(4) 0.002(5) 0.026(5)
C16' 0.090(6) 0.106(7) 0.078(5) -0.016(5) -0.008(5) 0.004(5)
C17 0.105(7) 0.099(7) 0.093(6) 0.026(5) 0.011(5) -0.001(5)
C17' 0.082(6) 0.107(7) 0.081(6) -0.012(5) -0.007(5) 0.018(5)
C18 0.088(6) 0.092(6) 0.091(6) 0.029(5) 0.001(5) -0.004(5)
C18' 0.109(7) 0.083(5) 0.065(5) -0.008(4) -0.012(5) 0.015(5)
C19 0.068(5) 0.091(6) 0.105(7) 0.029(5) 0.033(5) 0.011(4)
C19' 0.100(6) 0.066(5) 0.090(6) 0.003(4) -0.007(5) -0.001(4)
C20 0.070(5) 0.083(6) 0.110(7) 0.018(5) 0.011(5) -0.001(4)
C20' 0.129(9) 0.112(7) 0.088(6) 0.013(6) 0.010(6) -0.016(6)
C21 0.115(8) 0.111(8) 0.114(8) 0.016(6) -0.004(6) -0.006(6)
C21' 0.158(8) 0.159(8) 0.160(8) 0.026(7) 0.005(7) -0.025(7)
C22 0.153(11) 0.127(9) 0.124(9) -0.002(7) 0.003(8) -0.018(8)
C22' 0.254(16) 0.267(16) 0.247(15) 0.088(13) 0.000(13) -0.050(14)
C23 0.062(4) 0.066(4) 0.074(5) -0.004(4) -0.002(4) -0.001(3)
C23' 0.102(7) 0.064(5) 0.084(5) -0.003(4) -0.017(5) -0.006(4)
C24 0.062(4) 0.076(5) 0.061(4) -0.015(3) -0.002(3) 0.000(4)
C24' 0.098(6) 0.071(5) 0.068(5) -0.008(4) -0.011(4) -0.012(4)
C25 0.056(4) 0.081(5) 0.075(5) -0.013(4) -0.001(4) 0.002(4)
C25' 0.094(6) 0.084(6) 0.081(5) -0.003(4) 0.001(5) -0.011(5)
C26 0.062(5) 0.101(6) 0.092(6) -0.023(5) -0.004(4) 0.004(4)
C26' 0.124(8) 0.083(6) 0.086(6) -0.008(5) 0.006(6) -0.021(6)
C27 0.064(5) 0.101(6) 0.090(6) -0.012(5) 0.009(4) -0.010(4)
C27' 0.153(10) 0.074(6) 0.095(7) 0.004(5) -0.012(7) -0.006(6)
C28 0.064(5) 0.077(5) 0.085(5) -0.003(4) 0.007(4) -0.008(4)
C28' 0.126(8) 0.075(6) 0.102(7) 0.005(5) -0.027(6) 0.008(6)
C29 0.073(5) 0.070(4) 0.076(5) 0.003(4) 0.006(4) 0.003(4)
C29' 0.093(7) 0.097(7) 0.153(10) 0.007(7) -0.027(7) 0.020(6)
C30 0.080(6) 0.092(6) 0.086(6) 0.009(5) 0.003(4) -0.001(4)
C30' 0.121(10) 0.132(11) 0.28(2) -0.056(12) 0.026(11) 0.008(8)
C31 0.094(7) 0.127(8) 0.100(7) 0.041(6) 0.001(5) -0.005(6)
C31' 0.325(16) 0.316(16) 0.344(16) 0.001(10) 0.031(10) -0.017(10)
C32 0.117(9) 0.223(14) 0.107(8) 0.077(9) -0.010(7) -0.021(9)
C32' 0.331(18) 0.325(18) 0.382(18) 0.027(13) -0.009(13) -0.006(13)
C33 0.054(4) 0.076(5) 0.063(4) -0.004(3) -0.005(3) 0.007(3)
C33' 0.094(6) 0.075(5) 0.074(5) -0.017(4) 0.019(4) -0.001(4)
C34 0.070(5) 0.066(4) 0.070(4) -0.007(3) 0.009(4) 0.006(3)
C34' 0.098(6) 0.086(6) 0.077(5) 0.000(4) 0.024(5) 0.004(5)
C35 0.060(4) 0.072(5) 0.068(4) 0.005(4) 0.001(3) -0.002(3)
C35' 0.074(5) 0.073(5) 0.085(5) 0.007(4) 0.009(4) 0.010(4)
C36 0.064(4) 0.078(5) 0.059(4) -0.010(3) -0.011(3) 0.007(4)
C36' 0.084(5) 0.072(5) 0.074(5) -0.010(4) 0.003(4) 0.000(4)
C37 0.079(5) 0.070(4) 0.062(4) -0.010(3) -0.004(4) 0.007(4)
C37' 0.069(4) 0.073(5) 0.066(4) -0.011(4) 0.010(3) -0.004(4)
C38 0.100(7) 0.082(6) 0.121(7) 0.013(5) 0.007(6) 0.025(5)
C38' 0.137(10) 0.103(7) 0.163(11) 0.029(7) 0.062(8) -0.009(7)
C39 0.096(7) 0.115(7) 0.094(6) 0.020(5) -0.016(5) 0.024(5)
C39' 0.103(7) 0.080(6) 0.152(9) 0.001(6) 0.032(7) -0.017(5)
C40 0.096(9) 0.141(11) 0.164(13) 0.050(10) 0.021(8) 0.004(7)

loop_
_atom_type_symbol
_atom_type_description
_atom_type_scat_dispersion_real
_atom_type_scat_dispersion_imag
_atom_type_scat_source
C C 0.0181 0.0091 'International Tables Vol C Tables 4.2.6.8 and 6.1.1.4'
H H 0.0000 0.0000 'International Tables Vol C Tables 4.2.6.8 and 6.1.1.4'
F F 0.0727 0.0534 'International Tables Vol C Tables 4.2.6.8 and 6.1.1.4'
N N 0.0311 0.0180 'International Tables Vol C Tables 4.2.6.8 and 6.1.1.4'
O O 0.0492 0.0322 'International Tables Vol C Tables 4.2.6.8 and 6.1.1.4'
Pt Pt -4.5932 6.9264 'International Tables Vol C Tables 4.2.6.8 and 6.1.1.4'
S S 0.3331 0.5567 'International Tables Vol C Tables 4.2.6.8 and 6.1.1.4'

loop_
_geom_angle_atom_site_label_1
_geom_angle_atom_site_label_2
_geom_angle_atom_site_label_3
_geom_angle
N1 Pt1 N5 98.5(2)
N3 Pt1 N1 159.7(2)
N3 Pt1 N5 101.8(2)
C1 Pt1 N1 79.5(3)
C1 Pt1 N3 80.2(3)
C1 Pt1 N5 176.3(3)
N1' Pt2 N5' 102.7(2)
N3' Pt2 N1' 159.4(3)
N3' Pt2 N5' 97.9(2)
C1' Pt2 N1' 79.6(3)
C1' Pt2 N3' 79.7(3)
C1' Pt2 N5' 175.5(3)
O2 S1 O3 113.9(6)
O2 S1 C40 103.8(6)
O3 S1 C40 103.1(7)
O4 S1 O2 119.5(7)
O4 S1 O3 107.0(7)
O4 S1 C40 108.1(6)
O2' S1' C40' 101.4(8)
O3' S1' O2' 114.4(11)
O3' S1' C40' 105.2(8)
O4' S1' O2' 102.1(12)
O4' S1' O3' 122.4(11)
O4' S1' C40' 109.4(10)
C4 O1 C9 117.6(6)
C4' O1' C9' 126.7(13)
C7 N1 Pt1 114.1(5)
C7 N1 C14 107.8(6)
C14 N1 Pt1 138.1(5)
C7' N1' Pt2 114.1(5)
C7' N1' C14' 107.5(6)
C14' N1' Pt2 138.4(5)
C7 N2 C13 107.8(6)
C7 N2 C19 127.3(6)
C13 N2 C19 124.4(6)
C7' N2' C13' 107.7(7)
C7' N2' C19' 127.3(7)
C13' N2' C19' 125.0(7)
C8 N3 Pt1 114.5(5)
C8 N3 C24 106.2(6)
C24 N3 Pt1 139.2(5)
C8' N3' Pt2 113.8(5)
C8' N3' C24' 107.2(7)
C24' N3' Pt2 138.9(6)
C8 N4 C23 106.8(6)
C8 N4 C29 130.0(6)
C23 N4 C29 123.1(6)
C8' N4' C23' 109.5(7)
C8' N4' C29' 125.7(8)
C23' N4' C29' 124.5(8)
C33 N5 Pt1 121.2(4)
C33 N5 C37 115.0(6)
C37 N5 Pt1 123.0(5)
C33' N5' Pt2 125.6(5)
C33' N5' C37' 115.0(6)
C37' N5' Pt2 119.3(5)
C35 N6 C38 121.8(7)
C35 N6 C39 119.1(7)
C38 N6 C39 118.6(7)
C35' N6' C38' 120.8(8)
C35' N6' C39' 121.6(8)
C39' N6' C38' 117.6(8)
C2 C1 Pt1 118.8(5)
C2 C1 C6 122.1(6)
C6 C1 Pt1 119.1(5)
C2' C1' Pt2 119.9(6)
C6' C1' Pt2 120.2(6)
C6' C1' C2' 119.7(8)
C1 C2 C3 119.2(7)
C1 C2 C7 110.6(6)
C3 C2 C7 130.2(7)
C1' C2' C7' 108.7(7)
C3' C2' C1' 121.0(8)
C3' C2' C7' 130.3(8)
C2 C3 H3 120.6
C4 C3 C2 118.9(7)
C4 C3 H3 120.6
C2' C3' H3' 121.1
C4' C3' C2' 117.7(9)
C4' C3' H3' 121.1
O1 C4 C3 124.3(7)
O1 C4 C5 113.9(6)
C3 C4 C5 121.8(6)
O1' C4' C5' 121.8(9)
C3' C4' O1' 115.2(9)
C3' C4' C5' 123.0(9)
C4 C5 H5 120.1
C4 C5 C6 119.8(7)
C6 C5 H5 120.1
C4' C5' H5' 121.1
C6' C5' C4' 117.8(8)
C6' C5' H5' 121.1
C1 C6 C5 118.2(7)
C1 C6 C8 109.8(6)
C5 C6 C8 131.9(6)
C1' C6' C8' 108.9(7)
C5' C6' C1' 120.7(8)
C5' C6' C8' 130.4(7)
N1 C7 N2 110.4(6)
N1 C7 C2 116.9(6)
N2 C7 C2 132.7(6)
N1' C7' N2' 110.7(7)
N1' C7' C2' 117.6(7)
N2' C7' C2' 131.7(7)
N3 C8 C6 116.4(6)
N4 C8 N3 111.6(6)
N4 C8 C6 132.0(6)
N3' C8' C6' 116.9(7)
N4' C8' N3' 109.7(8)
N4' C8' C6' 133.4(8)
O1 C9 H9A 110.3
O1 C9 H9B 110.3
O1 C9 C10 107.1(7)
H9A C9 H9B 108.5
C10 C9 H9A 110.3
C10 C9 H9B 110.3
O1' C9' H9'A 106.8
O1' C9' H9'B 106.8
O1' C9' C10' 122.2(19)
H9'A C9' H9'B 106.6
C10' C9' H9'A 106.8
C10' C9' H9'B 106.8
C9 C10 H10A 108.9
C9 C10 H10B 108.9
H10A C10 H10B 107.7
C11 C10 C9 113.2(8)
C11 C10 H10A 108.9
C11 C10 H10B 108.9
C9' C10' H10C 113.6
C9' C10' H10D 113.6
H10C C10' H10D 110.9
C11' C10' C9' 90.0(12)
C11' C10' H10C 113.6
C11' C10' H10D 113.6
C10 C11 H11A 109.1
C10 C11 H11B 109.1
C10 C11 C12 112.5(11)
H11A C11 H11B 107.8
C12 C11 H11A 109.1
C12 C11 H11B 109.1
C10' C11' H11C 113.8
C10' C11' H11D 113.8
C10' C11' C12' 89(3)
H11C C11' H11D 111.0
C12' C11' H11C 113.8
C12' C11' H11D 113.8
C11 C12 H12A 109.5
C11 C12 H12B 109.5
C11 C12 H12C 109.5
H12A C12 H12B 109.5
H12A C12 H12C 109.5
H12B C12 H12C 109.5
N2 C13 C14 106.5(6)
C18 C13 N2 131.4(8)
C18 C13 C14 122.0(7)
N2' C13' C14' 106.6(7)
N2' C13' C18' 133.9(9)
C14' C13' C18' 119.5(8)
N1 C14 C13 107.4(6)
N1 C14 C15 131.8(8)
C15 C14 C13 120.8(7)
N1' C14' C13' 107.5(7)
N1' C14' C15' 131.9(8)
C15' C14' C13' 120.6(7)
C14 C15 H15 121.5
C16 C15 C14 116.9(8)
C16 C15 H15 121.5
C14' C15' H15' 120.6
C14' C15' C16' 118.9(8)
C16' C15' H15' 120.6
C15 C16 H16 119.0
C15 C16 C17 122.1(8)
C17 C16 H16 119.0
C15' C16' H16' 119.6
C17' C16' C15' 120.7(9)
C17' C16' H16' 119.6
C16 C17 H17 120.0
C18 C17 C16 120.1(8)
C18 C17 H17 120.0
C16' C17' H17' 119.6
C18' C17' C16' 120.8(8)
C18' C17' H17' 119.6
C13 C18 H18 121.0
C17 C18 C13 118.1(9)
C17 C18 H18 121.0
C13' C18' H18' 120.2
C17' C18' C13' 119.6(9)
C17' C18' H18' 120.2
N2 C19 H19A 109.2
N2 C19 H19B 109.2
N2 C19 C20 112.1(7)
H19A C19 H19B 107.9
C20 C19 H19A 109.2
C20 C19 H19B 109.2
N2' C19' H19C 109.0
N2' C19' H19D 109.0
N2' C19' C20' 113.0(7)
H19C C19' H19D 107.8
C20' C19' H19C 109.0
C20' C19' H19D 109.0
C19 C20 H20A 108.9
C19 C20 H20B 108.9
H20A C20 H20B 107.7
C21 C20 C19 113.3(8)
C21 C20 H20A 108.9
C21 C20 H20B 108.9
C19' C20' H20C 108.5
C19' C20' H20D 108.5
H20C C20' H20D 107.5
C21' C20' C19' 114.9(10)
C21' C20' H20C 108.5
C21' C20' H20D 108.5
C20 C21 H21A 108.7
C20 C21 H21B 108.7
C20 C21 C22 114.0(8)
H21A C21 H21B 107.6
C22 C21 H21A 108.7
C22 C21 H21B 108.7
C20' C21' H21C 108.0
C20' C21' H21D 108.0
H21C C21' H21D 107.2
C22' C21' C20' 117.4(13)
C22' C21' H21C 108.0
C22' C21' H21D 108.0
C21 C22 H22A 109.5
C21 C22 H22B 109.5
C21 C22 H22C 109.5
H22A C22 H22B 109.5
H22A C22 H22C 109.5
H22B C22 H22C 109.5
C21' C22' H22D 109.5
C21' C22' H22E 109.5
C21' C22' H22F 109.5
H22D C22' H22E 109.5
H22D C22' H22F 109.5
H22E C22' H22F 109.5
N4 C23 C28 131.0(7)
C24 C23 N4 106.8(6)
C24 C23 C28 122.2(7)
N4' C23' C24' 106.1(7)
N4' C23' C28' 133.6(9)
C28' C23' C24' 120.1(9)
N3 C24 C23 108.6(6)
N3 C24 C25 130.4(7)
C23 C24 C25 121.0(7)
N3' C24' C23' 107.4(8)
C25' C24' N3' 130.9(8)
C25' C24' C23' 121.7(8)
C24 C25 H25 121.7
C26 C25 C24 116.7(8)
C26 C25 H25 121.7
C24' C25' H25' 121.0
C24' C25' C26' 117.9(9)
C26' C25' H25' 121.0
C25 C26 H26 119.2
C27 C26 C25 121.7(8)
C27 C26 H26 119.2
C25' C26' H26' 119.6
C25' C26' C27' 120.9(10)
C27' C26' H26' 119.6
C26 C27 H27 118.8
C26 C27 C28 122.4(8)
C28 C27 H27 118.8
C26' C27' H27' 118.9
C28' C27' C26' 122.2(10)
C28' C27' H27' 118.9
C23 C28 H28 122.0
C27 C28 C23 115.9(8)
C27 C28 H28 122.0
C23' C28' H28' 121.4
C27' C28' C23' 117.2(10)
C27' C28' H28' 121.4
N4 C29 H29A 109.1
N4 C29 H29B 109.1
N4 C29 C30 112.6(6)
H29A C29 H29B 107.8
C30 C29 H29A 109.1
C30 C29 H29B 109.1
N4' C29' H29C 108.2
N4' C29' H29D 108.2
N4' C29' C30' 116.2(9)
H29C C29' H29D 107.4
C30' C29' H29C 108.2
C30' C29' H29D 108.2
C29 C30 H30A 109.2
C29 C30 H30B 109.2
C29 C30 C31 112.0(7)
H30A C30 H30B 107.9
C31 C30 H30A 109.2
C31 C30 H30B 109.2
C29' C30' H30C 106.8
C29' C30' H30D 106.8
H30C C30' H30D 106.7
C31' C30' C29' 121.9(18)
C31' C30' H30C 106.8
C31' C30' H30D 106.8
C30 C31 H31A 109.3
C30 C31 H31B 109.3
C30 C31 C32 111.8(9)
H31A C31 H31B 107.9
C32 C31 H31A 109.3
C32 C31 H31B 109.3
C30' C31' H31C 109.3
C30' C31' H31D 109.3
C30' C31' C32' 112(2)
H31C C31' H31D 108.0
C32' C31' H31C 109.3
C32' C31' H31D 109.3
C31 C32 H32A 109.5
C31 C32 H32B 109.5
C31 C32 H32C 109.5
H32A C32 H32B 109.5
H32A C32 H32C 109.5
H32B C32 H32C 109.5
N5 C33 H33 117.6
N5 C33 C34 124.9(6)
C34 C33 H33 117.6
N5' C33' H33' 117.7
N5' C33' C34' 124.6(7)
C34' C33' H33' 117.7
C33 C34 H34 120.3
C33 C34 C35 119.4(7)
C35 C34 H34 120.3
C33' C34' H34' 120.1
C33' C34' C35' 119.9(8)
C35' C34' H34' 120.1
N6 C35 C34 121.2(7)
N6 C35 C36 123.0(6)
C36 C35 C34 115.8(6)
N6' C35' C34' 122.6(8)
N6' C35' C36' 122.4(8)
C34' C35' C36' 115.0(8)
C35 C36 H36 120.2
C37 C36 C35 119.7(6)
C37 C36 H36 120.2
C35' C36' H36' 119.1
C37' C36' C35' 121.8(7)
C37' C36' H36' 119.1
N5 C37 C36 125.0(7)
N5 C37 H37 117.5
C36 C37 H37 117.5
N5' C37' H37' 118.2
C36' C37' N5' 123.6(7)
C36' C37' H37' 118.2
N6 C38 H38A 109.5
N6 C38 H38B 109.5
N6 C38 H38C 109.5
H38A C38 H38B 109.5
H38A C38 H38C 109.5
H38B C38 H38C 109.5
N6' C38' H38D 109.5
N6' C38' H38E 109.5
N6' C38' H38F 109.5
H38D C38' H38E 109.5
H38D C38' H38F 109.5
H38E C38' H38F 109.5
N6 C39 H39A 109.5
N6 C39 H39B 109.5
N6 C39 H39C 109.5
H39A C39 H39B 109.5
H39A C39 H39C 109.5
H39B C39 H39C 109.5
N6' C39' H39D 109.5
N6' C39' H39E 109.5
N6' C39' H39F 109.5
H39D C39' H39E 109.5
H39D C39' H39F 109.5
H39E C39' H39F 109.5
F1 C40 S1 109.3(11)
F1 C40 F3 108.5(13)
F2 C40 S1 113.0(10)
F2 C40 F1 107.5(14)
F2 C40 F3 106.5(12)
F3 C40 S1 111.8(10)
F1' C40' S1' 108.9(12)
F1' C40' F1'A 143.8(16)
F1' C40' F2' 96.8(17)
F1' C40' F2'A 61.7(17)
F1' C40' F3'A 83.2(16)
F1'A C40' S1' 105.0(13)
F2' C40' S1' 112.9(15)
F2' C40' F1'A 57.7(14)
F2' C40' F2'A 41.1(19)
F2' C40' F3'A 140(2)
F2'A C40' S1' 103.1(18)
F2'A C40' F1'A 99(2)
F2'A C40' F3'A 141(2)
F3' C40' S1' 114.2(14)
F3' C40' F1' 108.3(17)
F3' C40' F1'A 67.4(13)
F3' C40' F2' 114.0(19)
F3' C40' F2'A 142(2)
F3' C40' F3'A 32.6(15)
F3'A C40' S1' 105.1(15)
F3'A C40' F1'A 100.0(19)

loop_
_geom_bond_atom_site_label_1
_geom_bond_atom_site_label_2
_geom_bond_distance
Pt1 N1 2.031(6)
Pt1 N3 2.024(6)
Pt1 N5 2.110(5)
Pt1 C1 1.943(6)
Pt2 N1' 2.035(5)
Pt2 N3' 2.012(6)
Pt2 N5' 2.127(6)
Pt2 C1' 1.926(8)
S1 O2 1.381(7)
S1 O3 1.458(8)
S1 O4 1.375(8)
S1 C40 1.801(13)
S1' O2' 1.404(14)
S1' O3' 1.356(8)
S1' O4' 1.250(10)
S1' C40' 1.835(14)
F1 C40 1.289(16)
F1' C40' 1.318(15)
F1'A C40' 1.363(16)
F2 C40 1.287(13)
F2' C40' 1.334(17)
F2'A C40' 1.336(18)
F3 C40 1.317(14)
F3' C40' 1.252(16)
F3'A C40' 1.350(17)
O1 C4 1.372(8)
O1 C9 1.454(9)
O1' C4' 1.387(12)
O1' C9' 1.488(17)
N1 C7 1.346(8)
N1 C14 1.387(9)
N1' C7' 1.323(9)
N1' C14' 1.377(9)
N2 C7 1.356(9)
N2 C13 1.393(9)
N2 C19 1.492(9)
N2' C7' 1.359(9)
N2' C13' 1.363(10)
N2' C19' 1.463(10)
N3 C8 1.351(8)
N3 C24 1.377(9)
N3' C8' 1.358(10)
N3' C24' 1.406(9)
N4 C8 1.333(8)
N4 C23 1.396(9)
N4 C29 1.465(8)
N4' C8' 1.354(9)
N4' C23' 1.378(11)
N4' C29' 1.467(11)
N5 C33 1.343(8)
N5 C37 1.345(8)
N5' C33' 1.361(9)
N5' C37' 1.364(8)
N6 C35 1.353(8)
N6 C38 1.439(10)
N6 C39 1.467(10)
N6' C35' 1.351(10)
N6' C38' 1.438(11)
N6' C39' 1.428(10)
C1 C2 1.394(9)
C1 C6 1.399(9)
C1' C2' 1.397(10)
C1' C6' 1.390(10)
C2 C3 1.409(9)
C2 C7 1.441(10)
C2' C3' 1.387(11)
C2' C7' 1.472(11)
C3 H3 0.9300
C3 C4 1.390(9)
C3' H3' 0.9300
C3' C4' 1.378(12)
C4 C5 1.396(10)
C4' C5' 1.404(12)
C5 H5 0.9300
C5 C6 1.404(9)
C5' H5' 0.9300
C5' C6' 1.384(11)
C6 C8 1.477(10)
C6' C8' 1.459(11)
C9 H9A 0.9700
C9 H9B 0.9700
C9 C10 1.522(11)
C9' H9'A 0.9700
C9' H9'B 0.9700
C9' C10' 1.550(14)
C10 H10A 0.9700
C10 H10B 0.9700
C10 C11 1.463(13)
C10' H10C 0.9700
C10' H10D 0.9700
C10' C11' 1.510(14)
C11 H11A 0.9700
C11 H11B 0.9700
C11 C12 1.542(11)
C11' H11C 0.9700
C11' H11D 0.9700
C11' C12' 1.55(2)
C12 H12A 0.9600
C12 H12B 0.9600
C12 H12C 0.9600
C13 C14 1.408(10)
C13 C18 1.378(10)
C13' C14' 1.403(11)
C13' C18' 1.409(10)
C14 C15 1.392(9)
C14' C15' 1.377(10)
C15 H15 0.9300
C15 C16 1.378(10)
C15' H15' 0.9300
C15' C16' 1.399(11)
C16 H16 0.9300
C16 C17 1.431(12)
C16' H16' 0.9300
C16' C17' 1.386(12)
C17 H17 0.9300
C17 C18 1.371(11)
C17' H17' 0.9300
C17' C18' 1.361(12)
C18 H18 0.9300
C18' H18' 0.9300
C19 H19A 0.9700
C19 H19B 0.9700
C19 C20 1.503(11)
C19' H19C 0.9700
C19' H19D 0.9700
C19' C20' 1.521(11)
C20 H20A 0.9700
C20 H20B 0.9700
C20 C21 1.483(12)
C20' H20C 0.9700
C20' H20D 0.9700
C20' C21' 1.467(14)
C21 H21A 0.9700
C21 H21B 0.9700
C21 C22 1.581(13)
C21' H21C 0.9700
C21' H21D 0.9700
C21' C22' 1.45(2)
C22 H22A 0.9600
C22 H22B 0.9600
C22 H22C 0.9600
C22' H22D 0.9600
C22' H22E 0.9600
C22' H22F 0.9600
C23 C24 1.377(10)
C23 C28 1.396(10)
C23' C24' 1.413(11)
C23' C28' 1.393(11)
C24 C25 1.390(9)
C24' C25' 1.360(11)
C25 H25 0.9300
C25 C26 1.385(11)
C25' H25' 0.9300
C25' C26' 1.368(11)
C26 H26 0.9300
C26 C27 1.373(12)
C26' H26' 0.9300
C26' C27' 1.401(13)
C27 H27 0.9300
C27 C28 1.374(10)
C27' H27' 0.9300
C27' C28' 1.360(14)
C28 H28 0.9300
C28' H28' 0.9300
C29 H29A 0.9700
C29 H29B 0.9700
C29 C30 1.488(10)
C29' H29C 0.9700
C29' H29D 0.9700
C29' C30' 1.507(16)
C30 H30A 0.9700
C30 H30B 0.9700
C30 C31 1.507(11)
C30' H30C 0.9700
C30' H30D 0.9700
C30' C31' 1.42(3)
C31 H31A 0.9700
C31 H31B 0.9700
C31 C32 1.511(13)
C31' H31C 0.9700
C31' H31D 0.9700
C31' C32' 1.467(17)
C32 H32A 0.9600
C32 H32B 0.9600
C32 H32C 0.9600
C33 H33 0.9300
C33 C34 1.376(9)
C33' H33' 0.9300
C33' C34' 1.361(11)
C34 H34 0.9300
C34 C35 1.413(9)
C34' H34' 0.9300
C34' C35' 1.403(10)
C35 C36 1.406(9)
C35' C36' 1.412(10)
C36 H36 0.9300
C36 C37 1.371(9)
C36' H36' 0.9300
C36' C37' 1.334(10)
C37 H37 0.9300
C37' H37' 0.9300
C38 H38A 0.9600
C38 H38B 0.9600
C38 H38C 0.9600
C38' H38D 0.9600
C38' H38E 0.9600
C38' H38F 0.9600
C39 H39A 0.9600
C39 H39B 0.9600
C39 H39C 0.9600
C39' H39D 0.9600
C39' H39E 0.9600
C39' H39F 0.9600

loop_
_platon_squeeze_void_nr
_platon_squeeze_void_average_x
_platon_squeeze_void_average_y
_platon_squeeze_void_average_z
_platon_squeeze_void_volume
_platon_squeeze_void_count_electrons
1 -0.154 0.262 0.223 185.0 25.2
2 -0.154 0.237 0.722 183.0 23.5
3 0.154 0.762 0.277 185.1 27.8
4 0.154 0.737 0.778 182.9 24.8
5 0.119 0.069 0.625 6.7 -0.1
6 0.119 0.431 0.125 6.7 0.1
7 0.176 0.209 0.155 10.9 -0.7
8 0.176 0.291 0.655 10.6 -0.9
9 0.287 0.183 0.128 7.7 -0.6
10 0.287 0.316 0.629 8.3 -0.9
11 0.342 0.212 0.076 5.2 0.0
12 0.342 0.288 0.576 4.9 0.1
13 0.667 0.708 0.417 7.3 -0.4
14 0.667 0.792 0.917 7.0 -0.3
15 0.730 0.682 0.362 6.7 -0.4
16 0.730 0.818 0.862 7.2 -0.8
17 0.832 0.711 0.344 9.8 -0.4
18 0.832 0.789 0.844 9.6 -0.7
19 0.881 0.569 0.875 6.7 0.0
20 0.881 0.931 0.375 6.7 0.2
